data_4117566
loop_
_publ_author_name
'Brent E. Dial'
'Perry J. Pellechia'
'Mark D. Smith'
'Ken D. Shimizu'

_publ_section_title
;
 Proton Grease: An Acid Accelerated Molecular Rotor
;
_journal_name_full 'Journal of the American Chemical Society'
_journal_page_first 3675
_journal_page_last 3678
_journal_paper_doi 10.1021/ja2120184
_journal_volume 134
_journal_year 2012
_chemical_formula_moiety 'C13 H10 N2 O2, H2 O'
_chemical_formula_sum 'C13 H12 N2 O3'
_chemical_formula_weight 244.25
_chemical_name_systematic
; 
 ? 
;
_space_group_IT_number 61
_symmetry_cell_setting orthorhombic
_symmetry_space_group_name_Hall '-P 2ac 2ab'
_symmetry_space_group_name_H-M 'P b c a'
_atom_sites_solution_hydrogens geom
_atom_sites_solution_primary direct
_atom_sites_solution_secondary difmap
_audit_creation_method SHELXL-97
_cell_angle_alpha 90.00
_cell_angle_beta 90.00
_cell_angle_gamma 90.00
_cell_formula_units_Z 8
_cell_length_a 17.207(3)
_cell_length_b 7.2719(12)
_cell_length_c 18.428(3)
_cell_measurement_reflns_used 1260
_cell_measurement_temperature 100(2)
_cell_measurement_theta_max 20.661
_cell_measurement_theta_min 2.368
_cell_volume 2305.9(7)
_computing_cell_refinement 'SAINT-Plus Version 6.45 (Bruker, 2001)'
_computing_data_collection 'SMART Version 5.625 (Bruker, 2001)'
_computing_data_reduction 'SAINT-Plus Version 6.45 (Bruker, 2001)'
_computing_molecular_graphics various
_computing_publication_material 'SHELXTL Version 6.14 (Bruker, 2000)'
_computing_structure_refinement 'SHELXL-97 (Sheldrick, 1997)'
_computing_structure_solution 'SHELXS-97 (Sheldrick, 1990)'
_diffrn_ambient_temperature 100(2)
_diffrn_measured_fraction_theta_full 0.997
_diffrn_measured_fraction_theta_max 0.997
_diffrn_measurement_device_type 'Bruker SMART APEX CCD diffractometer'
_diffrn_measurement_method 'omega scans'
_diffrn_radiation_monochromator graphite
_diffrn_radiation_source 'fine-focus sealed tube'
_diffrn_radiation_type MoK\a
_diffrn_radiation_wavelength 0.71073
_diffrn_reflns_av_R_equivalents 0.1495
_diffrn_reflns_av_sigmaI/netI 0.0875
_diffrn_reflns_limit_h_max 19
_diffrn_reflns_limit_h_min -19
_diffrn_reflns_limit_k_max 8
_diffrn_reflns_limit_k_min -8
_diffrn_reflns_limit_l_max 20
_diffrn_reflns_limit_l_min -20
_diffrn_reflns_number 19305
_diffrn_reflns_theta_full 23.38
_diffrn_reflns_theta_max 23.38
_diffrn_reflns_theta_min 2.21
_exptl_absorpt_coefficient_mu 0.102
_exptl_absorpt_correction_type none
_exptl_crystal_colour colorless
_exptl_crystal_density_diffrn 1.407
_exptl_crystal_description needle
_exptl_crystal_F_000 1024
_exptl_crystal_size_max 0.46
_exptl_crystal_size_mid 0.10
_exptl_crystal_size_min 0.06
_refine_diff_density_max 0.403
_refine_diff_density_min -0.185
_refine_diff_density_rms 0.053
_refine_ls_extinction_method none
_refine_ls_goodness_of_fit_ref 0.956
_refine_ls_hydrogen_treatment mixed
_refine_ls_matrix_type full
_refine_ls_number_parameters 171
_refine_ls_number_reflns 1671
_refine_ls_number_restraints 2
_refine_ls_restrained_S_all 0.956
_refine_ls_R_factor_all 0.0805
_refine_ls_R_factor_gt 0.0454
_refine_ls_shift/su_max 0.000
_refine_ls_shift/su_mean 0.000
_refine_ls_structure_factor_coef Fsqd
_refine_ls_weighting_details 'calc w=1/[\s^2^(Fo^2^)+(0.0232P)^2^+0.0000P] where P=(Fo^2^+2Fc^2^)/3'
_refine_ls_weighting_scheme calc
_refine_ls_wR_factor_gt 0.0793
_refine_ls_wR_factor_ref 0.0868
_reflns_number_gt 1067
_reflns_number_total 1671
_reflns_threshold_expression >2sigma(I)
_cod_data_source_file ja2120184_si_004.cif
_cod_data_source_block bdiii75b
_cod_database_code 4117566

loop_
_symmetry_equiv_pos_as_xyz
'x, y, z'
'-x+1/2, -y, z+1/2'
'-x, y+1/2, -z+1/2'
'x+1/2, -y+1/2, -z'
'-x, -y, -z'
'x-1/2, y, -z-1/2'
'x, -y-1/2, z-1/2'
'-x-1/2, y-1/2, z'

loop_
_atom_site_label
_atom_site_type_symbol
_atom_site_fract_x
_atom_site_fract_y
_atom_site_fract_z
_atom_site_U_iso_or_equiv
_atom_site_adp_type
_atom_site_occupancy
_atom_site_symmetry_multiplicity
_atom_site_calc_flag
_atom_site_refinement_flags
C1 C 0.09441(19) 0.3653(4) 0.45387(16) 0.0219(8) Uani 1 1 d .
C2 C 0.11792(17) 0.3404(4) 0.53150(15) 0.0236(8) Uani 1 1 d .
H2A H 0.1209 0.2082 0.5441 0.028 Uiso 1 1 calc R
H2B H 0.0804 0.4012 0.5644 0.028 Uiso 1 1 calc R
C3 C 0.19848(17) 0.4313(4) 0.53698(15) 0.0221(8) Uani 1 1 d .
H3C H 0.1974 0.5358 0.5714 0.026 Uiso 1 1 calc R
H3D H 0.2379 0.3414 0.5534 0.026 Uiso 1 1 calc R
C4 C 0.21609(19) 0.4967(4) 0.46134(16) 0.0227(8) Uani 1 1 d .
C5 C 0.15320(17) 0.4807(4) 0.33988(15) 0.0187(7) Uani 1 1 d .
C6 C 0.12321(16) 0.6473(4) 0.31241(17) 0.0214(8) Uani 1 1 d .
C7 C 0.06734(18) 0.9293(4) 0.33063(18) 0.0311(9) Uani 1 1 d .
H7 H 0.0479 1.0208 0.3626 0.037 Uiso 1 1 calc R
C8 C 0.06444(18) 0.9648(4) 0.25521(17) 0.0291(9) Uani 1 1 d .
H8 H 0.0442 1.0779 0.2376 0.035 Uiso 1 1 calc R
C9 C 0.09079(17) 0.8359(4) 0.20858(17) 0.0276(8) Uani 1 1 d .
H9 H 0.0879 0.8564 0.1577 0.033 Uiso 1 1 calc R
C10 C 0.12264(16) 0.6708(4) 0.23546(16) 0.0201(8) Uani 1 1 d .
C11 C 0.15118(18) 0.5308(4) 0.19059(17) 0.0260(8) Uani 1 1 d .
H11 H 0.1498 0.5459 0.1394 0.031 Uiso 1 1 calc R
C12 C 0.18088(18) 0.3732(5) 0.21935(16) 0.0285(9) Uani 1 1 d .
H12 H 0.2009 0.2804 0.1883 0.034 Uiso 1 1 calc R
C13 C 0.18187(16) 0.3477(5) 0.29496(16) 0.0230(8) Uani 1 1 d .
H13 H 0.2026 0.2376 0.3149 0.028 Uiso 1 1 calc R
N1 N 0.15418(14) 0.4503(3) 0.41669(12) 0.0190(6) Uani 1 1 d .
N2 N 0.09558(14) 0.7759(3) 0.35933(13) 0.0248(7) Uani 1 1 d .
O1 O 0.03346(12) 0.3205(3) 0.42559(10) 0.0291(6) Uani 1 1 d .
O2 O 0.27374(12) 0.5768(3) 0.44005(11) 0.0277(6) Uani 1 1 d .
O3 O 0.10667(14) 0.8216(4) 0.51978(13) 0.0339(6) Uani 1 1 d D
H3A H 0.106(2) 0.830(6) 0.4723(10) 0.096(17) Uiso 1 1 d D
H3B H 0.0600(14) 0.785(6) 0.530(2) 0.101(19) Uiso 1 1 d D

loop_
_atom_site_aniso_label
_atom_site_aniso_U_11
_atom_site_aniso_U_22
_atom_site_aniso_U_33
_atom_site_aniso_U_23
_atom_site_aniso_U_13
_atom_site_aniso_U_12
C1 0.021(2) 0.0217(19) 0.0226(19) -0.0024(15) 0.0033(16) 0.0037(16)
C2 0.023(2) 0.029(2) 0.0188(18) 0.0032(16) -0.0003(14) 0.0017(16)
C3 0.0224(19) 0.0258(19) 0.0179(19) -0.0008(15) -0.0018(14) 0.0032(15)
C4 0.021(2) 0.0233(19) 0.024(2) -0.0008(16) -0.0002(15) 0.0028(16)
C5 0.0138(17) 0.0243(19) 0.0179(18) -0.0002(16) 0.0002(14) -0.0001(15)
C6 0.0119(17) 0.026(2) 0.026(2) -0.0019(16) -0.0016(14) -0.0003(15)
C7 0.026(2) 0.030(2) 0.037(2) -0.0060(18) -0.0001(16) 0.0045(18)
C8 0.0229(19) 0.027(2) 0.038(2) 0.0057(18) -0.0038(16) 0.0023(17)
C9 0.0224(19) 0.034(2) 0.027(2) 0.0022(18) -0.0021(15) 0.0002(18)
C10 0.0132(17) 0.0231(19) 0.0240(19) 0.0056(16) -0.0025(14) -0.0030(14)
C11 0.025(2) 0.032(2) 0.0201(19) 0.0039(17) 0.0017(15) -0.0023(18)
C12 0.026(2) 0.038(2) 0.021(2) -0.0053(17) 0.0028(15) 0.0040(17)
C13 0.0192(18) 0.025(2) 0.025(2) 0.0002(17) -0.0016(14) 0.0027(16)
N1 0.0162(14) 0.0248(15) 0.0160(15) 0.0006(13) -0.0009(12) 0.0009(13)
N2 0.0229(16) 0.0207(15) 0.0307(17) -0.0014(14) -0.0019(13) 0.0025(13)
O1 0.0194(14) 0.0415(15) 0.0264(13) -0.0014(11) 0.0004(10) -0.0081(12)
O2 0.0211(13) 0.0345(14) 0.0276(13) 0.0028(11) -0.0012(10) -0.0060(11)
O3 0.0259(16) 0.0496(17) 0.0263(16) -0.0009(13) 0.0012(12) -0.0067(13)

loop_
_atom_type_symbol
_atom_type_description
_atom_type_scat_dispersion_real
_atom_type_scat_dispersion_imag
_atom_type_scat_source
C C 0.0033 0.0016 'International Tables Vol C Tables 4.2.6.8 and 6.1.1.4'
H H 0.0000 0.0000 'International Tables Vol C Tables 4.2.6.8 and 6.1.1.4'
N N 0.0061 0.0033 'International Tables Vol C Tables 4.2.6.8 and 6.1.1.4'
O O 0.0106 0.0060 'International Tables Vol C Tables 4.2.6.8 and 6.1.1.4'

loop_
_geom_angle_atom_site_label_1
_geom_angle_atom_site_label_2
_geom_angle_atom_site_label_3
_geom_angle
O1 C1 N1 123.3(3)
O1 C1 C2 127.6(3)
N1 C1 C2 109.1(3)
C1 C2 C3 104.7(2)
C1 C2 H2A 110.8
C3 C2 H2A 110.8
C1 C2 H2B 110.8
C3 C2 H2B 110.8
H2A C2 H2B 108.9
C4 C3 C2 104.9(2)
C4 C3 H3C 110.8
C2 C3 H3C 110.8
C4 C3 H3D 110.8
C2 C3 H3D 110.8
H3C C3 H3D 108.8
O2 C4 N1 123.5(3)
O2 C4 C3 128.0(3)
N1 C4 C3 108.5(3)
C13 C5 C6 121.5(3)
C13 C5 N1 119.1(3)
C6 C5 N1 119.4(3)
N2 C6 C5 119.4(3)
N2 C6 C10 123.1(3)
C5 C6 C10 117.5(3)
N2 C7 C8 123.9(3)
N2 C7 H7 118.0
C8 C7 H7 118.0
C9 C8 C7 119.1(3)
C9 C8 H8 120.4
C7 C8 H8 120.4
C8 C9 C10 119.9(3)
C8 C9 H9 120.1
C10 C9 H9 120.1
C11 C10 C9 123.2(3)
C11 C10 C6 119.8(3)
C9 C10 C6 117.0(3)
C12 C11 C10 120.9(3)
C12 C11 H11 119.6
C10 C11 H11 119.6
C11 C12 C13 120.1(3)
C11 C12 H12 120.0
C13 C12 H12 120.0
C5 C13 C12 120.2(3)
C5 C13 H13 119.9
C12 C13 H13 119.9
C1 N1 C4 112.7(2)
C1 N1 C5 123.4(2)
C4 N1 C5 123.9(2)
C7 N2 C6 116.9(3)
H3A O3 H3B 103(4)

loop_
_geom_bond_atom_site_label_1
_geom_bond_atom_site_label_2
_geom_bond_distance
C1 O1 1.216(3)
C1 N1 1.382(4)
C1 C2 1.498(4)
C2 C3 1.539(4)
C2 H2A 0.9900
C2 H2B 0.9900
C3 C4 1.504(4)
C3 H3C 0.9900
C3 H3D 0.9900
C4 O2 1.215(3)
C4 N1 1.388(4)
C5 C13 1.365(4)
C5 C6 1.411(4)
C5 N1 1.433(3)
C6 N2 1.360(4)
C6 C10 1.428(4)
C7 N2 1.327(4)
C7 C8 1.414(4)
C7 H7 0.9500
C8 C9 1.350(4)
C8 H8 0.9500
C9 C10 1.410(4)
C9 H9 0.9500
C10 C11 1.400(4)
C11 C12 1.362(4)
C11 H11 0.9500
C12 C13 1.406(4)
C12 H12 0.9500
C13 H13 0.9500
O3 H3A 0.877(19)
O3 H3B 0.868(19)

loop_
_geom_hbond_atom_site_label_D
_geom_hbond_atom_site_label_H
_geom_hbond_atom_site_label_A
_geom_hbond_distance_DH
_geom_hbond_distance_HA
_geom_hbond_distance_DA
_geom_hbond_angle_DHA
_geom_hbond_site_symmetry_A
O3 H3A N2 0.877(19) 2.13(2) 2.982(3) 165(4) .
O3 H3B O1 0.868(19) 1.96(2) 2.810(3) 167(4) 5_566

loop_
_geom_torsion_atom_site_label_1
_geom_torsion_atom_site_label_2
_geom_torsion_atom_site_label_3
_geom_torsion_atom_site_label_4
_geom_torsion
O1 C1 C2 C3 -177.2(3)
N1 C1 C2 C3 2.9(3)
C1 C2 C3 C4 -1.6(3)
C2 C3 C4 O2 180.0(3)
C2 C3 C4 N1 -0.2(3)
C13 C5 C6 N2 -179.7(3)
N1 C5 C6 N2 -0.2(4)
C13 C5 C6 C10 1.1(4)
N1 C5 C6 C10 -179.4(2)
N2 C7 C8 C9 0.9(5)
C7 C8 C9 C10 -1.8(5)
C8 C9 C10 C11 -180.0(3)
C8 C9 C10 C6 1.7(4)
N2 C6 C10 C11 -179.1(3)
C5 C6 C10 C11 0.0(4)
N2 C6 C10 C9 -0.7(4)
C5 C6 C10 C9 178.5(3)
C9 C10 C11 C12 -179.5(3)
C6 C10 C11 C12 -1.2(4)
C10 C11 C12 C13 1.2(5)
C6 C5 C13 C12 -1.1(5)
N1 C5 C13 C12 179.4(3)
C11 C12 C13 C5 -0.1(5)
O1 C1 N1 C4 176.8(3)
C2 C1 N1 C4 -3.2(3)
O1 C1 N1 C5 -5.3(5)
C2 C1 N1 C5 174.6(3)
O2 C4 N1 C1 -178.0(3)
C3 C4 N1 C1 2.1(3)
O2 C4 N1 C5 4.2(5)
C3 C4 N1 C5 -175.7(3)
C13 C5 N1 C1 -88.9(4)
C6 C5 N1 C1 91.6(4)
C13 C5 N1 C4 88.7(4)
C6 C5 N1 C4 -90.9(4)
C8 C7 N2 C6 0.1(5)
C5 C6 N2 C7 -179.4(3)
C10 C6 N2 C7 -0.2(4)

loop_
_cod_related_entry_id
_cod_related_entry_database
_cod_related_entry_code
1 ChemSpider 30660602
